data_4032462
loop_
_publ_author_name
'Yan, Qiao'
'Gin, Emma'
'Wasinska-Kalwa, Malgorzata'
'Banwell, Martin G.'
'Carr, Paul D.'

_publ_section_title
;
 A Palladium-Catalyzed Ullmann Cross-Coupling/Reductive Cyclization Route
 to the Carbazole Natural Products 3-Methyl-9H-carbazole, Glycoborine,
 Glycozoline, Clauszoline K, Mukonine, and Karapinchamine A.
;
_journal_issue 8
_journal_name_full 'The Journal of organic chemistry'
_journal_page_first 4148
_journal_page_last 4159
_journal_paper_doi 10.1021/acs.joc.7b00044
_journal_volume 82
_journal_year 2017
_chemical_formula_moiety 'C13 H11 N1'
_chemical_formula_sum 'C13 H11 N'
_chemical_formula_weight 181.24
_space_group_IT_number 14
_symmetry_cell_setting monoclinic
_symmetry_space_group_name_Hall '-P 2ybc'
_symmetry_space_group_name_H-M 'P 1 21/c 1'
_atom_sites_solution_hydrogens difmap
_atom_sites_solution_primary direct
_audit_creation_date 2016-08-05
_audit_creation_method CRYSTALS_ver_14.43
_audit_update_record
;
2016-08-05 # Formatted by publCIF

;
_cell_angle_alpha 90
_cell_angle_beta 98.458(4)
_cell_angle_gamma 90
_cell_formula_units_Z 4
_cell_length_a 20.3990(8)
_cell_length_b 5.7846(2)
_cell_length_c 7.8899(3)
_cell_measurement_reflns_used 7606
_cell_measurement_temperature 150
_cell_measurement_theta_max 74
_cell_measurement_theta_min 4
_cell_volume 920.88(6)
_computing_cell_refinement
; 
 CrysAlisPro, Agilent Technologies, (2013), Yarnton, England 
;
_computing_data_collection 'SuperNova, (Agilent Technologies)'
_computing_data_reduction
; 
 CrysAlisPro, Agilent Technologies, (2013), Yarnton, England 
;
_computing_molecular_graphics 'PLATON (Spek, 2009)'
_computing_publication_material 'CRYSTALS (Betteridge et al., 2003)'
_computing_structure_refinement 'CRYSTALS (Betteridge et al., 2003)'
_computing_structure_solution 'SIR92 (Altomare et al., 1994)'
_diffrn_ambient_temperature 150
_diffrn_measured_fraction_theta_full 0.998
_diffrn_measured_fraction_theta_max 0.998
_diffrn_measurement_device Area
_diffrn_measurement_device_type 'Oxford Diffraction SuperNova'
_diffrn_measurement_method \w
_diffrn_radiation_monochromator graphite
_diffrn_radiation_type 'Cu K\a'
_diffrn_radiation_wavelength 1.54184
_diffrn_reflns_av_R_equivalents 0.045
_diffrn_reflns_limit_h_max 24
_diffrn_reflns_limit_h_min -25
_diffrn_reflns_limit_k_max 7
_diffrn_reflns_limit_k_min -7
_diffrn_reflns_limit_l_max 9
_diffrn_reflns_limit_l_min -9
_diffrn_reflns_number 16961
_diffrn_reflns_theta_full 73.874
_diffrn_reflns_theta_max 73.874
_diffrn_reflns_theta_min 2.190
_diffrn_standards_number 0
_exptl_absorpt_coefficient_mu 0.586
_exptl_absorpt_correction_T_max 0.97
_exptl_absorpt_correction_T_min 0.77
_exptl_absorpt_correction_type multi-scan
_exptl_absorpt_process_details
; 
 CrysAlisPro, Agilent Technologies, (2013), Yarnton, England 
;
_exptl_crystal_colour yellow
_exptl_crystal_density_diffrn 1.307
_exptl_crystal_density_method 'not measured'
_exptl_crystal_description lath
_exptl_crystal_F_000 384
_exptl_crystal_size_max 0.302
_exptl_crystal_size_mid 0.132
_exptl_crystal_size_min 0.044
_refine_diff_density_max 0.26
_refine_diff_density_min -0.26
_refine_ls_extinction_method None
_refine_ls_goodness_of_fit_ref 1.0000
_refine_ls_hydrogen_treatment noref
_refine_ls_matrix_type full
_refine_ls_number_parameters 127
_refine_ls_number_reflns 1849
_refine_ls_number_restraints 0
_refine_ls_R_factor_all 0.0586
_refine_ls_R_factor_gt 0.0565
_refine_ls_shift/su_max 0.0003060
_refine_ls_shift/su_mean 0.0000273
_refine_ls_structure_factor_coef Fsqd
_refine_ls_weighting_details
;
 Method= Quasi-Unit weights 
 W = 1.0 or 1./2F 
;
_refine_ls_weighting_scheme calc
_refine_ls_wR_factor_all 0.0962
_refine_ls_wR_factor_gt 0.0956
_refine_ls_wR_factor_ref 0.0962
_reflns_limit_h_max 25
_reflns_limit_h_min -25
_reflns_limit_k_max 7
_reflns_limit_k_min 0
_reflns_limit_l_max 9
_reflns_limit_l_min 0
_reflns_number_gt 1748
_reflns_number_total 1858
_reflns_threshold_expression I>2.0\s(I)
_oxford_diffrn_Wilson_B_factor 2.14
_oxford_diffrn_Wilson_scale 0.01
_oxford_refine_ls_r_factor_ref 0.0586
_oxford_refine_ls_scale 9.0(3)
_oxford_reflns_number_all 1849
_oxford_reflns_threshold_expression_ref I>-10.0\s(I)
_oxford_structure_analysis_title 'C:\Users\PaulCarr\Desktop\ban16_ At 10:36 on'
_cod_data_source_file jo7b00044_si_002.cif
_cod_data_source_block ban16_pc19sn
_cod_original_sg_symbol_H-M 'P 1 21/c 1 '
_cod_original_formula_sum 'C13 H11 N1'
_cod_database_code 4032462
_publcif_datablock.id {cb70610a-d2d7-4da0-8915-5c832f69bd8a}

loop_
_symmetry_equiv_pos_as_xyz
x,y,z
-x,-y,-z
-x,y+1/2,-z+1/2
x,-y+1/2,z+1/2

loop_
_atom_site_label
_atom_site_type_symbol
_atom_site_fract_x
_atom_site_fract_y
_atom_site_fract_z
_atom_site_U_iso_or_equiv
_atom_site_occupancy
_atom_site_adp_type
C1 C 0.76504(9) 0.4408(3) 0.4364(2) 0.0226 1.0000 Uani
C2 C 0.82036(9) 0.2970(3) 0.4435(2) 0.0246 1.0000 Uani
C3 C 0.88050(9) 0.3654(3) 0.5368(2) 0.0267 1.0000 Uani
C4 C 0.94021(10) 0.2117(4) 0.5518(3) 0.0349 1.0000 Uani
C5 C 0.88423(10) 0.5801(3) 0.6219(2) 0.0283 1.0000 Uani
C6 C 0.83012(10) 0.7250(3) 0.6193(2) 0.0267 1.0000 Uani
C7 C 0.77057(9) 0.6538(3) 0.5254(2) 0.0239 1.0000 Uani
C8 C 0.66541(9) 0.6325(3) 0.3903(2) 0.0239 1.0000 Uani
C9 C 0.59959(10) 0.6771(3) 0.3262(2) 0.0289 1.0000 Uani
C10 C 0.56618(10) 0.5152(4) 0.2171(2) 0.0310 1.0000 Uani
C11 C 0.59672(10) 0.3105(3) 0.1750(2) 0.0298 1.0000 Uani
C12 C 0.66213(10) 0.2652(3) 0.2412(2) 0.0249 1.0000 Uani
C13 C 0.69748(9) 0.4269(3) 0.3498(2) 0.0227 1.0000 Uani
N1 N 0.71004(8) 0.7662(3) 0.4966(2) 0.0263 1.0000 Uani
H21 H 0.8183 0.1477 0.3821 0.0313 1.0000 Uiso
H43 H 0.9801 0.2955 0.5423 0.0550 1.0000 Uiso
H41 H 0.9346 0.0906 0.4621 0.0545 1.0000 Uiso
H42 H 0.9459 0.1299 0.6651 0.0546 1.0000 Uiso
H51 H 0.9274 0.6281 0.6859 0.0350 1.0000 Uiso
H61 H 0.8331 0.8742 0.6808 0.0333 1.0000 Uiso
H91 H 0.5793 0.8178 0.3598 0.0355 1.0000 Uiso
H101 H 0.5210 0.5423 0.1707 0.0397 1.0000 Uiso
H111 H 0.5735 0.1977 0.0963 0.0371 1.0000 Uiso
H121 H 0.6844 0.1234 0.2110 0.0314 1.0000 Uiso
H11 H 0.6990 0.8989 0.5500 0.0335 1.0000 Uiso

loop_
_atom_site_aniso_label
_atom_site_aniso_U_11
_atom_site_aniso_U_22
_atom_site_aniso_U_33
_atom_site_aniso_U_23
_atom_site_aniso_U_13
_atom_site_aniso_U_12
C1 0.0323(10) 0.0164(8) 0.0206(8) 0.0013(7) 0.0086(7) -0.0007(7)
C2 0.0339(10) 0.0168(9) 0.0241(9) 0.0010(7) 0.0079(7) 0.0019(7)
C3 0.0326(10) 0.0225(9) 0.0261(9) 0.0050(8) 0.0082(7) 0.0019(8)
C4 0.0336(11) 0.0309(11) 0.0397(12) 0.0002(9) 0.0043(9) 0.0043(9)
C5 0.0311(10) 0.0265(10) 0.0273(9) 0.0024(8) 0.0043(7) -0.0042(8)
C6 0.0368(11) 0.0188(9) 0.0251(9) -0.0019(8) 0.0067(8) -0.0033(8)
C7 0.0329(10) 0.0177(9) 0.0227(9) 0.0011(7) 0.0095(7) 0.0011(7)
C8 0.0346(10) 0.0170(8) 0.0215(9) 0.0000(7) 0.0087(7) -0.0002(7)
C9 0.0352(10) 0.0225(9) 0.0303(10) 0.0016(8) 0.0090(8) 0.0042(8)
C10 0.0308(10) 0.0327(11) 0.0295(10) 0.0032(8) 0.0040(8) 0.0011(8)
C11 0.0391(11) 0.0243(10) 0.0261(10) -0.0031(8) 0.0047(8) -0.0046(8)
C12 0.0374(10) 0.0183(9) 0.0201(9) -0.0011(7) 0.0075(7) -0.0007(8)
C13 0.0327(9) 0.0149(8) 0.0217(8) 0.0020(7) 0.0084(7) 0.0014(7)
N1 0.0350(9) 0.0172(7) 0.0272(8) -0.0050(6) 0.0065(6) 0.0028(6)

loop_
_atom_type_symbol
_atom_type_scat_dispersion_real
_atom_type_scat_dispersion_imag
_atom_type_scat_Cromer_Mann_a1
_atom_type_scat_Cromer_Mann_b1
_atom_type_scat_Cromer_Mann_a2
_atom_type_scat_Cromer_Mann_b2
_atom_type_scat_Cromer_Mann_a3
_atom_type_scat_Cromer_Mann_b3
_atom_type_scat_Cromer_Mann_a4
_atom_type_scat_Cromer_Mann_b4
_atom_type_scat_Cromer_Mann_c
_atom_type_scat_source
C 0.0181 0.0091 2.3100 20.8439 1.0200 10.2075 1.5886 0.5687 0.8650 51.6512 0.2156 'International Tables Vol C 4.2.6.8 and 6.1.1.4'
H 0.0000 0.0000 0.4930 10.5109 0.3229 26.1257 0.1402 3.1424 0.0408 57.7998 0.0030 'International Tables Vol C 4.2.6.8 and 6.1.1.4'
N 0.0311 0.0180 12.2126 0.0057 3.1322 9.8933 2.0125 28.9975 1.1663 0.5826 -11.5290 'International Tables Vol C 4.2.6.8 and 6.1.1.4'

loop_
_geom_angle_atom_site_label_1
_geom_angle_atom_site_label_2
_geom_angle_atom_site_label_3
_geom_angle
_geom_angle_publ_flag
C2 C1 C7 119.60(17) yes
C2 C1 C13 133.92(17) yes
C7 C1 C13 106.46(16) yes
C1 C2 C3 119.74(17) yes
C1 C2 H21 121.7 no
C3 C2 H21 118.6 no
C2 C3 C4 121.07(17) yes
C2 C3 C5 118.97(17) yes
C4 C3 C5 119.94(18) yes
C3 C4 H43 112.5 no
C3 C4 H41 110.9 no
H43 C4 H41 108.1 no
C3 C4 H42 109.7 no
H43 C4 H42 108.7 no
H41 C4 H42 106.8 no
C3 C5 C6 122.67(18) yes
C3 C5 H51 118.2 no
C6 C5 H51 119.1 no
C5 C6 C7 117.49(17) yes
C5 C6 H61 122.0 no
C7 C6 H61 120.5 no
C1 C7 C6 121.51(17) yes
C1 C7 N1 108.89(16) yes
C6 C7 N1 129.58(17) yes
C9 C8 C13 121.90(17) yes
C9 C8 N1 129.30(17) yes
C13 C8 N1 108.80(16) yes
C8 C9 C10 117.58(17) yes
C8 C9 H91 119.2 no
C10 C9 H91 123.2 no
C9 C10 C11 121.67(18) yes
C9 C10 H101 119.2 no
C11 C10 H101 119.1 no
C10 C11 C12 120.53(18) yes
C10 C11 H111 121.7 no
C12 C11 H111 117.7 no
C11 C12 C13 119.16(17) yes
C11 C12 H121 121.3 no
C13 C12 H121 119.5 no
C1 C13 C8 106.63(16) yes
C1 C13 C12 134.20(17) yes
C8 C13 C12 119.16(17) yes
C7 N1 C8 109.21(15) yes
C7 N1 H11 126.2 no
C8 N1 H11 124.2 no

loop_
_geom_bond_atom_site_label_1
_geom_bond_atom_site_label_2
_geom_bond_distance
_geom_bond_publ_flag
C1 C2 1.396(3) yes
C1 C7 1.415(2) yes
C1 C13 1.448(3) yes
C2 C3 1.392(3) yes
C2 H21 0.988 no
C3 C4 1.499(3) yes
C3 C5 1.409(3) yes
C4 H43 0.959 no
C4 H41 0.991 no
C4 H42 1.003 no
C5 C6 1.383(3) yes
C5 H51 0.988 no
C6 C7 1.389(3) yes
C6 H61 0.988 no
C7 N1 1.384(2) yes
C8 C9 1.388(3) yes
C8 C13 1.416(2) yes
C8 N1 1.381(2) yes
C9 C10 1.382(3) yes
C9 H91 0.968 no
C10 C11 1.401(3) yes
C10 H101 0.954 no
C11 C12 1.385(3) yes
C11 H111 0.974 no
C12 C13 1.395(3) yes
C12 H121 0.984 no
N1 H11 0.919 no

loop_
_geom_hbond_atom_site_label_D
_geom_hbond_atom_site_label_H
_geom_hbond_atom_site_label_A
_geom_hbond_site_symmetry_A
_geom_hbond_angle_DHA
_geom_hbond_distance_DH
_geom_hbond_distance_HA
_geom_hbond_distance_DA
_geom_hbond_publ_flag
N1 H11 C13 4_565 141.68(11) 0.919 2.575 3.345(3) yes

loop_
_publcif_info_datablock.id
_publcif_info_datablock.publ_exptl
_publcif_info_datablock.publ_geom
_publcif_info_datablock.structure
{cb70610a-d2d7-4da0-8915-5c832f69bd8a} y y y

loop_
_publcif_info_tables.block_id
_publcif_info_tables.reference_item
{cb70610a-d2d7-4da0-8915-5c832f69bd8a} '_geom_bond_atom_site_label_1'
{cb70610a-d2d7-4da0-8915-5c832f69bd8a} '_geom_hbond_atom_site_label_D'
